data_2228307
loop_
_publ_author_name
'Fun, Hoong-Kun'
'Quah, Ching Kheng'
'Shetty, Shobhitha'
'Kalluraya, Balakrishna'

_publ_section_title
;
 2,3-Dibromo-3-(5-nitro-2-furyl)-1-(4-nitrophenyl)propan-1-one
;
_journal_coeditor_code FJ2362
_journal_issue 12
_journal_name_full 'Acta Crystallographica Section E'
_journal_page_first o3128
_journal_paper_doi 10.1107/S1600536810044971
_journal_volume 66
_journal_year 2010
_chemical_formula_iupac 'C13 H8 Br2 N2 O6'
_chemical_formula_moiety 'C13 H8 Br2 N2 O6'
_chemical_formula_sum 'C13 H8 Br2 N2 O6'
_chemical_formula_weight 448.03
_chemical_name_systematic
;
2,3-Dibromo-3-(5-nitro-2-furyl)-1-(4-nitrophenyl)propan-1-one
;
_space_group_IT_number 14
_symmetry_cell_setting monoclinic
_symmetry_space_group_name_Hall '-P 2ybc'
_symmetry_space_group_name_H-M 'P 1 21/c 1'
_atom_sites_solution_hydrogens geom
_atom_sites_solution_primary direct
_atom_sites_solution_secondary difmap
_audit_creation_method SHELXL-97
_cell_angle_alpha 90.00
_cell_angle_beta 96.2820(10)
_cell_angle_gamma 90.00
_cell_formula_units_Z 4
_cell_length_a 12.1902(2)
_cell_length_b 12.2006(2)
_cell_length_c 9.9761(2)
_cell_measurement_reflns_used 9181
_cell_measurement_temperature 100
_cell_measurement_theta_max 34.99
_cell_measurement_theta_min 2.65
_cell_volume 1474.81(5)
_computing_cell_refinement 'SAINT (Bruker, 2009)'
_computing_data_collection 'APEX2 (Bruker, 2009)'
_computing_data_reduction 'SAINT (Bruker, 2009)'
_computing_molecular_graphics 'SHELXTL (Sheldrick, 2008)'
_computing_publication_material
;
SHELXTL (Sheldrick, 2008) and PLATON (Spek, 2009)
;
_computing_structure_refinement 'SHELXTL (Sheldrick, 2008)'
_computing_structure_solution 'SHELXTL (Sheldrick, 2008)'
_diffrn_ambient_temperature 100
_diffrn_measured_fraction_theta_full 0.996
_diffrn_measured_fraction_theta_max 0.996
_diffrn_measurement_device_type
;
Bruker SMART APEXII CCD area-detector
;
_diffrn_measurement_method '\f and \w'
_diffrn_radiation_monochromator graphite
_diffrn_radiation_source 'fine-focus sealed tube'
_diffrn_radiation_type MoK\a
_diffrn_radiation_wavelength 0.71073
_diffrn_reflns_av_R_equivalents 0.0271
_diffrn_reflns_av_sigmaI/netI 0.0224
_diffrn_reflns_limit_h_max 17
_diffrn_reflns_limit_h_min -18
_diffrn_reflns_limit_k_max 18
_diffrn_reflns_limit_k_min -18
_diffrn_reflns_limit_l_max 15
_diffrn_reflns_limit_l_min -15
_diffrn_reflns_number 22940
_diffrn_reflns_theta_full 32.50
_diffrn_reflns_theta_max 32.50
_diffrn_reflns_theta_min 2.65
_diffrn_standards_number 0
_exptl_absorpt_coefficient_mu 5.530
_exptl_absorpt_correction_T_max 0.2905
_exptl_absorpt_correction_T_min 0.1762
_exptl_absorpt_correction_type multi-scan
_exptl_absorpt_process_details '(<i>SADABS</i>; Bruker, 2009)'
_exptl_crystal_colour 'Light yellow'
_exptl_crystal_density_diffrn 2.018
_exptl_crystal_density_method 'not measured'
_exptl_crystal_description block
_exptl_crystal_F_000 872
_exptl_crystal_size_max 0.481
_exptl_crystal_size_mid 0.364
_exptl_crystal_size_min 0.297
_refine_diff_density_max 0.841
_refine_diff_density_min -0.472
_refine_ls_extinction_method none
_refine_ls_goodness_of_fit_ref 1.020
_refine_ls_hydrogen_treatment constr
_refine_ls_matrix_type full
_refine_ls_number_parameters 208
_refine_ls_number_reflns 5315
_refine_ls_number_restraints 0
_refine_ls_restrained_S_all 1.020
_refine_ls_R_factor_all 0.0344
_refine_ls_R_factor_gt 0.0265
_refine_ls_shift/su_max 0.003
_refine_ls_shift/su_mean 0.000
_refine_ls_structure_factor_coef Fsqd
_refine_ls_weighting_details 'calc w=1/[\s^2^(Fo^2^)+(0.0329P)^2^+0.6835P] where P=(Fo^2^+2Fc^2^)/3'
_refine_ls_weighting_scheme calc
_refine_ls_wR_factor_gt 0.0631
_refine_ls_wR_factor_ref 0.0659
_reflns_number_gt 4546
_reflns_number_total 5315
_reflns_threshold_expression I>2\s(I)
_cod_data_source_file fj2362.cif
_cod_data_source_block I
_cod_original_sg_symbol_H-M 'P 21/c'
_cod_database_code 2228307
_cod_database_fobs_code 2228307

loop_
_symmetry_equiv_pos_as_xyz
'x, y, z'
'-x, y+1/2, -z+1/2'
'-x, -y, -z'
'x, -y-1/2, z-1/2'

loop_
_atom_site_type_symbol
_atom_site_label
_atom_site_fract_x
_atom_site_fract_y
_atom_site_fract_z
_atom_site_U_iso_or_equiv
_atom_site_adp_type
_atom_site_calc_flag
_atom_site_refinement_flags
_atom_site_occupancy
_atom_site_disorder_assembly
_atom_site_disorder_group
Br Br1 1.041889(15) 0.421114(15) 0.681600(19) 0.03228(5) Uani d . 1 . .
Br Br2 0.885347(14) 0.105613(13) 0.491276(17) 0.02690(5) Uani d . 1 . .
O O1 1.09576(10) 0.14526(11) 0.72205(13) 0.0308(3) Uani d . 1 . .
O O2 0.79177(9) 0.35369(9) 0.44313(11) 0.0231(2) Uani d . 1 . .
O O3 0.57672(11) 0.52110(12) 0.31188(15) 0.0376(3) Uani d . 1 . .
O O4 0.71217(11) 0.44726(12) 0.21746(13) 0.0343(3) Uani d . 1 . .
O O5 1.58062(10) 0.13853(11) 0.42438(14) 0.0334(3) Uani d . 1 . .
O O6 1.51706(11) 0.26900(12) 0.29087(14) 0.0335(3) Uani d . 1 . .
N N1 0.66040(12) 0.46327(12) 0.31406(15) 0.0274(3) Uani d . 1 . .
N N2 1.50858(11) 0.20428(12) 0.38341(14) 0.0251(3) Uani d . 1 . .
C C1 1.28637(13) 0.12333(13) 0.59042(16) 0.0235(3) Uani d . 1 . .
H H1A 1.2691 0.0664 0.6464 0.028 Uiso calc R 1 . .
C C2 1.38425(14) 0.12046(13) 0.53263(17) 0.0246(3) Uani d . 1 . .
H H2A 1.4337 0.0628 0.5493 0.030 Uiso calc R 1 . .
C C3 1.40608(12) 0.20650(13) 0.44904(16) 0.0219(3) Uani d . 1 . .
C C4 1.33605(14) 0.29473(13) 0.42338(17) 0.0253(3) Uani d . 1 . .
H H4A 1.3540 0.3515 0.3676 0.030 Uiso calc R 1 . .
C C5 1.23848(14) 0.29687(13) 0.48241(16) 0.0252(3) Uani d . 1 . .
H H5A 1.1900 0.3555 0.4665 0.030 Uiso calc R 1 . .
C C6 1.21302(13) 0.21085(13) 0.56577(15) 0.0218(3) Uani d . 1 . .
C C7 1.10791(13) 0.20769(14) 0.62976(16) 0.0239(3) Uani d . 1 . .
C C8 1.01418(13) 0.28532(13) 0.57771(16) 0.0227(3) Uani d . 1 . .
H H8A 1.0158 0.2995 0.4812 0.027 Uiso calc R 1 . .
C C9 0.90304(13) 0.23822(13) 0.60376(16) 0.0222(3) Uani d . 1 . .
H H9A 0.9064 0.2168 0.6988 0.027 Uiso calc R 1 . .
C C10 0.80678(13) 0.31058(13) 0.57093(15) 0.0222(3) Uani d . 1 . .
C C11 0.72425(13) 0.34199(13) 0.64346(16) 0.0245(3) Uani d . 1 . .
H H11A 0.7166 0.3234 0.7324 0.029 Uiso calc R 1 . .
C C12 0.65187(14) 0.40878(14) 0.55717(17) 0.0258(3) Uani d . 1 . .
H H12A 0.5873 0.4425 0.5773 0.031 Uiso calc R 1 . .
C C13 0.69716(13) 0.41271(13) 0.43947(16) 0.0233(3) Uani d . 1 . .

loop_
_atom_site_aniso_label
_atom_site_aniso_U_11
_atom_site_aniso_U_22
_atom_site_aniso_U_33
_atom_site_aniso_U_12
_atom_site_aniso_U_13
_atom_site_aniso_U_23
Br1 0.03186(10) 0.03185(9) 0.03482(10) -0.00803(6) 0.01125(7) -0.01036(7)
Br2 0.02422(8) 0.02524(8) 0.03086(9) 0.00128(5) 0.00126(6) -0.00446(6)
O1 0.0231(6) 0.0417(7) 0.0277(6) -0.0014(5) 0.0023(5) 0.0128(5)
O2 0.0209(5) 0.0286(5) 0.0210(5) 0.0039(4) 0.0068(4) 0.0037(4)
O3 0.0334(7) 0.0421(7) 0.0381(7) 0.0164(6) 0.0073(6) 0.0102(6)
O4 0.0344(7) 0.0457(7) 0.0241(6) 0.0072(6) 0.0086(5) 0.0075(5)
O5 0.0231(6) 0.0371(6) 0.0404(7) 0.0058(5) 0.0059(5) 0.0039(5)
O6 0.0285(6) 0.0407(7) 0.0329(6) 0.0017(5) 0.0104(5) 0.0080(5)
N1 0.0259(7) 0.0302(7) 0.0265(7) 0.0032(5) 0.0049(5) 0.0045(5)
N2 0.0208(6) 0.0291(6) 0.0255(6) -0.0010(5) 0.0034(5) -0.0026(5)
C1 0.0233(7) 0.0232(6) 0.0238(7) -0.0010(5) 0.0013(6) 0.0015(5)
C2 0.0238(7) 0.0234(7) 0.0265(7) 0.0020(5) 0.0026(6) 0.0003(6)
C3 0.0193(6) 0.0252(7) 0.0215(7) -0.0010(5) 0.0027(5) -0.0026(5)
C4 0.0254(7) 0.0276(7) 0.0237(7) 0.0019(6) 0.0057(6) 0.0033(6)
C5 0.0254(7) 0.0277(7) 0.0228(7) 0.0044(6) 0.0045(6) 0.0045(6)
C6 0.0196(7) 0.0271(7) 0.0187(6) -0.0002(5) 0.0019(5) 0.0009(5)
C7 0.0204(7) 0.0302(7) 0.0207(7) -0.0005(5) 0.0009(5) 0.0017(5)
C8 0.0212(7) 0.0270(7) 0.0205(6) -0.0004(5) 0.0051(5) -0.0008(5)
C9 0.0202(7) 0.0256(7) 0.0212(7) 0.0007(5) 0.0037(5) -0.0003(5)
C10 0.0212(7) 0.0263(7) 0.0198(7) 0.0017(5) 0.0054(5) 0.0016(5)
C11 0.0233(7) 0.0294(7) 0.0218(7) 0.0016(6) 0.0073(6) -0.0006(6)
C12 0.0243(7) 0.0282(7) 0.0262(7) 0.0049(6) 0.0080(6) -0.0013(6)
C13 0.0217(7) 0.0251(7) 0.0238(7) 0.0038(5) 0.0054(5) 0.0015(5)

loop_
_atom_type_symbol
_atom_type_description
_atom_type_scat_dispersion_real
_atom_type_scat_dispersion_imag
_atom_type_scat_source
C C 0.0033 0.0016 'International Tables Vol C Tables 4.2.6.8 and 6.1.1.4'
H H 0.0000 0.0000 'International Tables Vol C Tables 4.2.6.8 and 6.1.1.4'
N N 0.0061 0.0033 'International Tables Vol C Tables 4.2.6.8 and 6.1.1.4'
O O 0.0106 0.0060 'International Tables Vol C Tables 4.2.6.8 and 6.1.1.4'
Br Br -0.2901 2.4595 'International Tables Vol C Tables 4.2.6.8 and 6.1.1.4'

loop_
_geom_angle_atom_site_label_1
_geom_angle_atom_site_label_2
_geom_angle_atom_site_label_3
_geom_angle_site_symmetry_1
_geom_angle_site_symmetry_3
_geom_angle
_geom_angle_publ_flag
C13 O2 C10 . . 104.77(12) ?
O4 N1 O3 . . 124.87(15) ?
O4 N1 C13 . . 118.89(14) ?
O3 N1 C13 . . 116.23(14) ?
O5 N2 O6 . . 123.74(15) ?
O5 N2 C3 . . 118.38(14) ?
O6 N2 C3 . . 117.88(14) ?
C2 C1 C6 . . 120.76(15) ?
C2 C1 H1A . . 119.6 ?
C6 C1 H1A . . 119.6 ?
C1 C2 C3 . . 117.64(15) ?
C1 C2 H2A . . 121.2 ?
C3 C2 H2A . . 121.2 ?
C4 C3 C2 . . 123.18(15) ?
C4 C3 N2 . . 118.00(14) ?
C2 C3 N2 . . 118.82(14) ?
C3 C4 C5 . . 118.60(15) ?
C3 C4 H4A . . 120.7 ?
C5 C4 H4A . . 120.7 ?
C4 C5 C6 . . 119.81(15) ?
C4 C5 H5A . . 120.1 ?
C6 C5 H5A . . 120.1 ?
C5 C6 C1 . . 120.00(15) ?
C5 C6 C7 . . 122.11(14) ?
C1 C6 C7 . . 117.88(14) ?
O1 C7 C6 . . 121.40(15) ?
O1 C7 C8 . . 119.74(15) ?
C6 C7 C8 . . 118.86(13) ?
C9 C8 C7 . . 110.75(13) ?
C9 C8 Br1 . . 109.50(10) ?
C7 C8 Br1 . . 105.31(10) ?
C9 C8 H8A . . 110.4 ?
C7 C8 H8A . . 110.4 ?
Br1 C8 H8A . . 110.4 ?
C10 C9 C8 . . 115.96(13) ?
C10 C9 Br2 . . 109.29(11) ?
C8 C9 Br2 . . 104.92(10) ?
C10 C9 H9A . . 108.8 ?
C8 C9 H9A . . 108.8 ?
Br2 C9 H9A . . 108.8 ?
C11 C10 O2 . . 110.84(13) ?
C11 C10 C9 . . 131.93(15) ?
O2 C10 C9 . . 117.20(13) ?
C10 C11 C12 . . 106.65(14) ?
C10 C11 H11A . . 126.7 ?
C12 C11 H11A . . 126.7 ?
C13 C12 C11 . . 105.13(14) ?
C13 C12 H12A . . 127.4 ?
C11 C12 H12A . . 127.4 ?
C12 C13 O2 . . 112.62(14) ?
C12 C13 N1 . . 131.29(15) ?
O2 C13 N1 . . 116.03(14) ?

loop_
_geom_bond_atom_site_label_1
_geom_bond_atom_site_label_2
_geom_bond_site_symmetry_2
_geom_bond_distance
_geom_bond_publ_flag
Br1 C8 . 1.9639(16) ?
Br2 C9 . 1.9674(16) ?
O1 C7 . 1.216(2) ?
O2 C13 . 1.3567(19) ?
O2 C10 . 1.3728(18) ?
O3 N1 . 1.2385(19) ?
O4 N1 . 1.2240(19) ?
O5 N2 . 1.2260(19) ?
O6 N2 . 1.2277(19) ?
N1 C13 . 1.423(2) ?
N2 C3 . 1.473(2) ?
C1 C2 . 1.381(2) ?
C1 C6 . 1.397(2) ?
C1 H1A . 0.9300 ?
C2 C3 . 1.384(2) ?
C2 H2A . 0.9300 ?
C3 C4 . 1.380(2) ?
C4 C5 . 1.384(2) ?
C4 H4A . 0.9300 ?
C5 C6 . 1.395(2) ?
C5 H5A . 0.9300 ?
C6 C7 . 1.493(2) ?
C7 C8 . 1.531(2) ?
C8 C9 . 1.520(2) ?
C8 H8A . 0.9800 ?
C9 C10 . 1.476(2) ?
C9 H9A . 0.9800 ?
C10 C11 . 1.357(2) ?
C11 C12 . 1.420(2) ?
C11 H11A . 0.9300 ?
C12 C13 . 1.352(2) ?
C12 H12A . 0.9300 ?

loop_
_geom_hbond_atom_site_label_D
_geom_hbond_atom_site_label_H
_geom_hbond_atom_site_label_A
_geom_hbond_site_symmetry_A
_geom_hbond_distance_DH
_geom_hbond_distance_HA
_geom_hbond_distance_DA
_geom_hbond_angle_DHA
_geom_hbond_publ_flag
C2 H2A O5 3_856 0.93 2.48 3.211(2) 136 yes
C12 H12A O3 3_666 0.93 2.43 3.317(2) 160 yes

loop_
_geom_torsion_atom_site_label_1
_geom_torsion_atom_site_label_2
_geom_torsion_atom_site_label_3
_geom_torsion_atom_site_label_4
_geom_torsion_site_symmetry_1
_geom_torsion_site_symmetry_2
_geom_torsion_site_symmetry_3
_geom_torsion_site_symmetry_4
_geom_torsion
_geom_torsion_publ_flag
C6 C1 C2 C3 . . . . -0.6(2) ?
C1 C2 C3 C4 . . . . 1.2(2) ?
C1 C2 C3 N2 . . . . -178.53(14) ?
O5 N2 C3 C4 . . . . 166.33(15) ?
O6 N2 C3 C4 . . . . -13.4(2) ?
O5 N2 C3 C2 . . . . -13.9(2) ?
O6 N2 C3 C2 . . . . 166.39(15) ?
C2 C3 C4 C5 . . . . -0.9(2) ?
N2 C3 C4 C5 . . . . 178.81(14) ?
C3 C4 C5 C6 . . . . 0.0(2) ?
C4 C5 C6 C1 . . . . 0.6(2) ?
C4 C5 C6 C7 . . . . -178.69(15) ?
C2 C1 C6 C5 . . . . -0.3(2) ?
C2 C1 C6 C7 . . . . 179.02(15) ?
C5 C6 C7 O1 . . . . -165.16(17) ?
C1 C6 C7 O1 . . . . 15.6(2) ?
C5 C6 C7 C8 . . . . 14.6(2) ?
C1 C6 C7 C8 . . . . -164.68(14) ?
O1 C7 C8 C9 . . . . -26.5(2) ?
C6 C7 C8 C9 . . . . 153.73(14) ?
O1 C7 C8 Br1 . . . . 91.78(16) ?
C6 C7 C8 Br1 . . . . -87.98(14) ?
C7 C8 C9 C10 . . . . 173.89(13) ?
Br1 C8 C9 C10 . . . . 58.18(16) ?
C7 C8 C9 Br2 . . . . -65.45(14) ?
Br1 C8 C9 Br2 . . . . 178.84(7) ?
C13 O2 C10 C11 . . . . -0.01(18) ?
C13 O2 C10 C9 . . . . 178.03(14) ?
C8 C9 C10 C11 . . . . -128.74(19) ?
Br2 C9 C10 C11 . . . . 112.98(18) ?
C8 C9 C10 O2 . . . . 53.73(19) ?
Br2 C9 C10 O2 . . . . -64.55(16) ?
O2 C10 C11 C12 . . . . 0.22(19) ?
C9 C10 C11 C12 . . . . -177.43(17) ?
C10 C11 C12 C13 . . . . -0.34(19) ?
C11 C12 C13 O2 . . . . 0.35(19) ?
C11 C12 C13 N1 . . . . 177.30(17) ?
C10 O2 C13 C12 . . . . -0.22(18) ?
C10 O2 C13 N1 . . . . -177.67(14) ?
O4 N1 C13 C12 . . . . -173.83(18) ?
O3 N1 C13 C12 . . . . 6.2(3) ?
O4 N1 C13 O2 . . . . 3.0(2) ?
O3 N1 C13 O2 . . . . -176.98(15) ?
